data_1533097
loop_
_publ_author_name
'Doersam, G.'
'Kahlenberg, V.'
'Fischer, R.X.'

_publ_section_title
;
 Single crystal X-ray diffraction study of Cs H Si2 O5
;
_journal_name_full 'Zeitschrift fuer Anorganische und Allgemeine Chemie'
_journal_page_first 981
_journal_page_last 984
_journal_volume 629
_journal_year 2003
_chemical_formula_sum 'Cs H O5 Si2'
_chemical_name_systematic 'Cs (Si2 O4 (O H))'
_space_group_IT_number 62
_symmetry_space_group_name_Hall '-P 2ac 2n'
_symmetry_space_group_name_H-M 'P n m a'
_cell_angle_alpha 90
_cell_angle_beta 90
_cell_angle_gamma 90
_cell_formula_units_Z 4
_cell_length_a 4.9758
_cell_length_b 8.8089
_cell_length_c 12.9295
_cell_volume 566.717
_citation_journal_id_ASTM ZAACAB
_cod_data_source_file Doersam_ZAACAB_2003_1106.cif
_cod_data_source_block H1Cs1O5Si2
_cod_original_cell_volume 566.7171
_cod_original_formula_sum 'H1 Cs1 O5 Si2'
_cod_database_code 1533097

loop_
_symmetry_equiv_pos_as_xyz
x,y,z
-x+1/2,-y,z+1/2
x+1/2,-y+1/2,-z+1/2
-x,y+1/2,-z
-x,-y,-z
x-1/2,y,-z-1/2
-x-1/2,y-1/2,z-1/2
x,-y-1/2,z

loop_
_atom_site_label
_atom_site_type_symbol
_atom_site_fract_x
_atom_site_fract_y
_atom_site_fract_z
_atom_site_occupancy
_atom_site_U_iso_or_equiv
Cs1 Cs+1 0.06763 0.25 0.44247 1 0.0
O2 O-2 0.6033 0.4726 0.4165 1 0.0
Si1 Si+4 0.5289 0.57082 0.31798 1 0.0
H1 H+1 0.525 0.496 0.48 0.5 0.0
O1 O-2 0.2245 0.5332 0.2797 1 0.0
O3 O-2 0.4484 0.25 0.6555 1 0.0
